data_1573416
loop_
_publ_author_name
'Jankins, Tanner C.'
'Rubel, Camille Z.'
'Ho, Hang Chi'
'Martin-Montero, Raul'
'Engle, Keary M.'

_publ_section_title
;
 Tungsten-Catalyzed Stereodivergent Isomerization of Terminal Olefins
;
_journal_name_full 'Chemical Science'
_journal_paper_doi 10.1039/D4SC07093C
_journal_year 2024
_chemical_formula_moiety '2(W), 4(C O), 2(C11 H12 N O), 2(C2 H3 O2), 2(C4 H8 O)'
_chemical_formula_sum 'C38 H46 N2 O12 W2'
_chemical_formula_weight 1090.47
_space_group_crystal_system triclinic
_space_group_IT_number 2
_space_group_name_Hall '-P 1'
_space_group_name_H-M_alt 'P -1'
_atom_sites_solution_hydrogens geom
_atom_sites_solution_primary dual
_audit_creation_date 2022-02-08
_audit_creation_method
;
Olex2 1.3
(compiled 2020.11.12 svn.r5f609507 for OlexSys, GUI svn.r6408)
;
_audit_update_record
;
2022-12-07 deposited with the CCDC.	2024-12-03 downloaded from the CCDC.
;
_cell_angle_alpha 66.560(2)
_cell_angle_beta 71.070(2)
_cell_angle_gamma 71.049(2)
_cell_formula_units_Z 1
_cell_length_a 8.9455(7)
_cell_length_b 10.6935(7)
_cell_length_c 12.0535(8)
_cell_measurement_reflns_used 4400
_cell_measurement_temperature 100
_cell_measurement_theta_max 22.736
_cell_measurement_theta_min 2.471
_cell_volume 974.88(12)
_computing_cell_refinement 'SAINT V8.40B (?, 2016)'
_computing_data_collection 'APEX2 v2013.6-2 (Bruker, 2013)'
_computing_data_reduction 'SAINT V8.40B (?, 2016)'
_computing_molecular_graphics 'Olex2 1.3 (Dolomanov et al., 2009)'
_computing_publication_material 'Olex2 1.3 (Dolomanov et al., 2009)'
_computing_structure_refinement 'XL  (Sheldrick, 2008)'
_computing_structure_solution 'SHELXT  (Sheldrick, 2015)'
_diffrn_ambient_temperature 100
_diffrn_detector 'Bruker APEX-II CCD'
_diffrn_detector_area_resol_mean 7.9
_diffrn_detector_type 'CCD Area Detector'
_diffrn_measured_fraction_theta_full 1.000
_diffrn_measured_fraction_theta_max 0.998
_diffrn_measurement_device 'Kappa Four-Circle Diffractometer'
_diffrn_measurement_device_type 'Bruker APEX II Ultra'
_diffrn_measurement_method '\w and \f scans'
_diffrn_radiation_monochromator 'Double Bounce Multilayer Mirrors'
_diffrn_radiation_probe x-ray
_diffrn_radiation_type MoK\a
_diffrn_radiation_wavelength 0.71073
_diffrn_radiation_xray_symbol K-L~3~
_diffrn_reflns_av_R_equivalents 0.0834
_diffrn_reflns_av_unetI/netI 0.0469
_diffrn_reflns_Laue_measured_fraction_full 1.000
_diffrn_reflns_Laue_measured_fraction_max 0.998
_diffrn_reflns_number 3992
_diffrn_reflns_point_group_measured_fraction_full 1.000
_diffrn_reflns_point_group_measured_fraction_max 0.998
_diffrn_reflns_theta_full 25.242
_diffrn_reflns_theta_max 26.406
_diffrn_reflns_theta_min 2.131
_diffrn_source 'Micro Focus Rotating Anode'
_diffrn_source_current 50.0
_diffrn_source_power 2.5
_diffrn_source_type 'Bruker TXS'
_diffrn_source_voltage 50.0
_exptl_absorpt_coefficient_mu 5.959
_exptl_absorpt_correction_T_max 0.490
_exptl_absorpt_correction_T_min 0.352
_exptl_absorpt_correction_type multi-scan
_exptl_absorpt_process_details
;
 TWINABS-2012/1 (Bruker,2012) was used for absorption correction.

Final HKLF 4 output contains 44892 reflections, Rint = 0.1158
 (20992 with I > 3sig(I), Rint = 0.0834)
;
_exptl_crystal_colour yellow
_exptl_crystal_colour_primary yellow
_exptl_crystal_density_diffrn 1.857
_exptl_crystal_description plank
_exptl_crystal_F_000 532
_exptl_crystal_size_max 0.04
_exptl_crystal_size_mid 0.02
_exptl_crystal_size_min 0.015
_refine_diff_density_max 1.988
_refine_diff_density_min -1.639
_refine_diff_density_rms 0.162
_refine_ls_extinction_method none
_refine_ls_goodness_of_fit_ref 1.028
_refine_ls_hydrogen_treatment constr
_refine_ls_matrix_type full
_refine_ls_number_parameters 291
_refine_ls_number_reflns 3992
_refine_ls_number_restraints 85
_refine_ls_restrained_S_all 1.021
_refine_ls_R_factor_all 0.0545
_refine_ls_R_factor_gt 0.0419
_refine_ls_shift/su_max 0.001
_refine_ls_shift/su_mean 0.000
_refine_ls_structure_factor_coef Fsqd
_refine_ls_weighting_details 'w=1/[\s^2^(Fo^2^)+(0.0546P)^2^+2.0691P] where P=(Fo^2^+2Fc^2^)/3'
_refine_ls_weighting_scheme calc
_refine_ls_wR_factor_gt 0.0921
_refine_ls_wR_factor_ref 0.0962
_reflns_Friedel_coverage 0.000
_reflns_number_gt 3397
_reflns_number_total 3992
_reflns_threshold_expression 'I > 2\s(I)'
_cod_data_source_file d4sc07093c2.cif
_cod_data_source_block p-1
_cod_depositor_comments
;
The following automatic conversions were performed:

data item '_diffrn_radiation_probe' value 'X-ray' was changed to
'x-ray' in accordance with the
/home/data/users/saulius/crontab/automatic-downloads/rss-feeds/RSC/lib/dictionaries/cif_core.dic
dictionary named 'cif_core.dic' version 2.4.2 last updated on
2011-04-26.

Automatic conversion script
Id: cif_fix_values 8170 2020-07-09 18:12:32Z antanas 
;
_cod_database_code 1573416
_shelx_shelxl_version_number 2018/3
_shelx_space_group_comment
;
The symmetry employed for this shelxl refinement is uniquely defined
by the following loop, which should always be used as a source of
symmetry information in preference to the above space-group names.
They are only intended as comments.
;
_shelx_estimated_absorpt_t_max 0.916
_shelx_estimated_absorpt_t_min 0.797
_olex2_refinement_description
;
1. Fixed Uiso
 At 1.2 times of:
  All C(H) groups, All C(H,H) groups, All N(H) groups
 At 1.5 times of:
  All C(H,H,H) groups
2. Restrained distances
 C4T-C3T \\sim C4S-C3S \\sim C3T-C2T \\sim C3S-C2S \\sim C2T-C1T \\sim C2S-C1S
 with sigma of 0.02
3. Rigid body (RIGU) restrains
 O1S, C1S, C2S, C3S, C4S, C4T, O1T, C1T, C2T, C3T
 with sigma for 1-2 distances of 0.001 and sigma for 1-3 distances of 0.001
4. Same fragment restrains
{O1S, C1S, C2S, C3S, C4S} sigma for 1-2: 0.005, 1-3: 0.01
as in
{O1T, C1T, C2T, C3T, C4T}
5. Others
 Sof(O1T)=Sof(C1T)=Sof(H1TA)=Sof(H1TB)=Sof(C2T)=Sof(H2TA)=Sof(H2TB)=Sof(C3T)=
 Sof(H3TA)=Sof(H3TB)=Sof(C4T)=Sof(H4TA)=Sof(H4TB)=1-FVAR(1)
 Sof(O1S)=Sof(C1S)=Sof(H1SA)=Sof(H1SB)=Sof(C2S)=Sof(H2SA)=Sof(H2SB)=Sof(C3S)=
 Sof(H3SA)=Sof(H3SB)=Sof(C4S)=Sof(H4SA)=Sof(H4SB)=FVAR(1)
6.a Secondary CH2 refined with riding coordinates:
 C4(H4A,H4B), C1S(H1SA,H1SB), C2S(H2SA,H2SB), C3S(H3SA,H3SB), C4S(H4SA,H4SB),
 C1T(H1TA,H1TB), C2T(H2TA,H2TB), C3T(H3TA,H3TB), C4T(H4TA,H4TB)
6.b Aromatic/amide H refined with riding coordinates:
 N1(H1), C2(H2), C3(H3), C7(H7), C8(H8), C9(H9), C10(H10), C11(H11)
6.c X=CH2 refined with riding coordinates:
 C1(H1A,H1B)
6.d Idealised Me refined as rotating group:
 C15(H15A,H15B,H15C)
;
_olex2_submission_special_instructions 'No special instructions were received'

loop_
_space_group_symop_operation_xyz
'x, y, z'
'-x, -y, -z'

loop_
_atom_site_label
_atom_site_type_symbol
_atom_site_fract_x
_atom_site_fract_y
_atom_site_fract_z
_atom_site_U_iso_or_equiv
_atom_site_adp_type
_atom_site_occupancy
_atom_site_site_symmetry_order
_atom_site_calc_flag
_atom_site_refinement_flags_posn
_atom_site_refinement_flags_adp
_atom_site_refinement_flags_occupancy
_atom_site_disorder_assembly
_atom_site_disorder_group
W1 W 0.79338(3) 0.71527(3) 0.04394(2) 0.03371(11) Uani 1 1 d . . . . .
O1 O 0.7898(7) 0.8566(6) -0.2365(5) 0.0543(14) Uani 1 1 d . . . . .
O2 O 0.4307(6) 0.7831(5) 0.0377(5) 0.0500(13) Uani 1 1 d . . . . .
O3 O 0.7836(7) 0.5962(5) 0.2422(4) 0.0407(11) Uani 1 1 d . . . . .
O4 O 0.8385(6) 0.5064(4) 0.0523(4) 0.0346(10) Uani 1 1 d . . . . .
O5 O 0.9493(6) 0.3555(5) -0.0509(5) 0.0401(11) Uani 1 1 d . . . . .
N1 N 0.7117(8) 0.5947(6) 0.4409(5) 0.0456(15) Uani 1 1 d . . . . .
H1 H 0.650845 0.643706 0.490046 0.055 Uiso 1 1 calc R U . . .
C1 C 0.8687(9) 0.9279(7) -0.0328(7) 0.0403(16) Uani 1 1 d . . . . .
H1A H 0.794979 0.953148 -0.083882 0.048 Uiso 1 1 calc R U . . .
H1B H 0.978349 0.934646 -0.069422 0.048 Uiso 1 1 calc R U . . .
C2 C 0.8152(9) 0.8802(6) 0.0977(7) 0.0393(16) Uani 1 1 d . . . . .
H2 H 0.887129 0.854424 0.150279 0.047 Uiso 1 1 calc R U . . .
C3 C 0.6511(9) 0.8722(7) 0.1471(7) 0.0408(16) Uani 1 1 d . . . . .
H3 H 0.576510 0.914157 0.094477 0.049 Uiso 1 1 calc R U . . .
C4 C 0.5943(10) 0.7975(7) 0.2825(7) 0.0456(18) Uani 1 1 d . . . . .
H4A H 0.482387 0.787094 0.298766 0.055 Uiso 1 1 calc R U . . .
H4B H 0.593162 0.853020 0.331826 0.055 Uiso 1 1 calc R U . . .
C5 C 0.7051(9) 0.6554(7) 0.3208(6) 0.0406(16) Uani 1 1 d . . . . .
C6 C 0.8050(10) 0.4605(8) 0.4994(6) 0.0430(17) Uani 1 1 d . . . . .
C7 C 0.9321(10) 0.3832(9) 0.4348(7) 0.053(2) Uani 1 1 d . . . . .
H7 H 0.962224 0.418227 0.346784 0.063 Uiso 1 1 calc R U . . .
C8 C 1.0146(10) 0.2552(10) 0.4991(8) 0.061(2) Uani 1 1 d . . . . .
H8 H 1.103489 0.202511 0.455263 0.073 Uiso 1 1 calc R U . . .
C9 C 0.9695(11) 0.2034(10) 0.6254(7) 0.058(2) Uani 1 1 d . . . . .
H9 H 1.024191 0.113103 0.668895 0.070 Uiso 1 1 calc R U . . .
C10 C 0.8466(12) 0.2807(10) 0.6891(8) 0.062(2) Uani 1 1 d . . . . .
H10 H 0.818461 0.245445 0.777196 0.075 Uiso 1 1 calc R U . . .
C11 C 0.7626(11) 0.4097(9) 0.6270(7) 0.053(2) Uani 1 1 d . . . . .
H11 H 0.676139 0.463003 0.671752 0.064 Uiso 1 1 calc R U . . .
C12 C 0.7977(9) 0.8015(7) -0.1327(7) 0.0394(16) Uani 1 1 d . . . . .
C13 C 0.5656(10) 0.7556(7) 0.0444(6) 0.0399(17) Uani 1 1 d . . . . .
C14 C 0.8415(8) 0.4551(7) -0.0274(6) 0.0346(14) Uani 1 1 d . . . . .
C15 C 0.7096(9) 0.5137(8) -0.0974(7) 0.0438(17) Uani 1 1 d . . . . .
H15A H 0.616188 0.569702 -0.054904 0.066 Uiso 1 1 calc R U . . .
H15B H 0.676829 0.436846 -0.101344 0.066 Uiso 1 1 calc R U . . .
H15C H 0.749442 0.572890 -0.181710 0.066 Uiso 1 1 calc R U . . .
O1S O 0.5214(15) 0.7264(13) 0.6130(11) 0.057(3) Uani 0.583(17) 1 d D . P A 1
C1S C 0.498(2) 0.841(2) 0.648(2) 0.072(6) Uani 0.583(17) 1 d D . P A 1
H1SA H 0.495152 0.927646 0.575507 0.087 Uiso 0.583(17) 1 calc R U P A 1
H1SB H 0.587157 0.829378 0.685925 0.087 Uiso 0.583(17) 1 calc R U P A 1
C2S C 0.341(2) 0.847(4) 0.740(3) 0.117(10) Uani 0.583(17) 1 d D . P A 1
H2SA H 0.356788 0.794403 0.825380 0.140 Uiso 0.583(17) 1 calc R U P A 1
H2SB H 0.285327 0.945459 0.734719 0.140 Uiso 0.583(17) 1 calc R U P A 1
C3S C 0.2451(19) 0.784(2) 0.7078(19) 0.063(5) Uani 0.583(17) 1 d D . P A 1
H3SA H 0.188043 0.853019 0.642337 0.076 Uiso 0.583(17) 1 calc R U P A 1
H3SB H 0.165463 0.741404 0.781190 0.076 Uiso 0.583(17) 1 calc R U P A 1
C4S C 0.375(2) 0.678(2) 0.662(2) 0.111(9) Uani 0.583(17) 1 d D . P A 1
H4SA H 0.389366 0.588318 0.731306 0.134 Uiso 0.583(17) 1 calc R U P A 1
H4SB H 0.346031 0.661864 0.597244 0.134 Uiso 0.583(17) 1 calc R U P A 1
O1T O 0.4758(15) 0.7852(17) 0.5709(13) 0.047(4) Uani 0.417(17) 1 d D . P A 2
C1T C 0.474(2) 0.793(4) 0.683(2) 0.090(11) Uani 0.417(17) 1 d D . P A 2
H1TA H 0.534982 0.861367 0.670299 0.108 Uiso 0.417(17) 1 calc R U P A 2
H1TB H 0.523369 0.700219 0.736458 0.108 Uiso 0.417(17) 1 calc R U P A 2
C2T C 0.301(3) 0.837(3) 0.743(2) 0.066(6) Uani 0.417(17) 1 d D . P A 2
H2TA H 0.281022 0.787874 0.833491 0.079 Uiso 0.417(17) 1 calc R U P A 2
H2TB H 0.271364 0.938969 0.727635 0.079 Uiso 0.417(17) 1 calc R U P A 2
C3T C 0.206(2) 0.800(4) 0.687(2) 0.070(7) Uani 0.417(17) 1 d D . P A 2
H3TA H 0.099088 0.866104 0.683090 0.084 Uiso 0.417(17) 1 calc R U P A 2
H3TB H 0.190431 0.703511 0.732058 0.084 Uiso 0.417(17) 1 calc R U P A 2
C4T C 0.3121(19) 0.813(2) 0.5625(16) 0.056(5) Uani 0.417(17) 1 d D . P A 2
H4TA H 0.300304 0.746294 0.529952 0.067 Uiso 0.417(17) 1 calc R U P A 2
H4TB H 0.281409 0.909130 0.505041 0.067 Uiso 0.417(17) 1 calc R U P A 2

loop_
_atom_site_aniso_label
_atom_site_aniso_U_11
_atom_site_aniso_U_22
_atom_site_aniso_U_33
_atom_site_aniso_U_23
_atom_site_aniso_U_13
_atom_site_aniso_U_12
W1 0.03558(17) 0.02850(15) 0.03472(16) -0.01246(10) -0.00715(11) -0.00234(10)
O1 0.056(4) 0.063(4) 0.042(3) -0.008(3) -0.010(3) -0.024(3)
O2 0.032(3) 0.042(3) 0.070(4) -0.020(3) -0.013(3) 0.002(2)
O3 0.062(3) 0.031(2) 0.025(2) -0.0107(19) -0.007(2) -0.007(2)
O4 0.038(3) 0.030(2) 0.036(2) -0.0129(19) -0.009(2) -0.0035(19)
O5 0.037(3) 0.035(2) 0.053(3) -0.024(2) -0.011(2) -0.001(2)
N1 0.061(4) 0.044(3) 0.031(3) -0.016(3) 0.001(3) -0.016(3)
C1 0.043(4) 0.037(4) 0.043(4) -0.013(3) -0.007(3) -0.015(3)
C2 0.050(4) 0.026(3) 0.044(4) -0.018(3) -0.011(3) -0.003(3)
C3 0.044(4) 0.029(3) 0.046(4) -0.012(3) -0.007(3) -0.008(3)
C4 0.048(4) 0.036(4) 0.048(4) -0.021(3) -0.004(3) -0.001(3)
C5 0.050(4) 0.038(4) 0.036(4) -0.016(3) -0.003(3) -0.015(3)
C6 0.053(5) 0.046(4) 0.031(4) -0.008(3) -0.009(3) -0.018(3)
C7 0.046(5) 0.071(5) 0.030(4) -0.009(4) -0.007(3) -0.010(4)
C8 0.043(5) 0.078(6) 0.047(5) -0.020(4) -0.008(4) 0.003(4)
C9 0.060(5) 0.067(5) 0.032(4) -0.005(4) -0.009(4) -0.008(4)
C10 0.076(6) 0.071(6) 0.036(4) -0.008(4) -0.011(4) -0.023(5)
C11 0.065(6) 0.052(5) 0.038(4) -0.012(3) -0.003(4) -0.018(4)
C12 0.040(4) 0.041(4) 0.040(4) -0.016(3) -0.006(3) -0.013(3)
C13 0.049(5) 0.031(3) 0.031(4) -0.009(3) -0.002(3) -0.006(3)
C14 0.036(4) 0.033(3) 0.037(4) -0.015(3) -0.003(3) -0.009(3)
C15 0.037(4) 0.048(4) 0.054(5) -0.028(4) -0.012(3) -0.003(3)
O1S 0.059(6) 0.060(7) 0.056(7) -0.027(6) 0.005(5) -0.026(5)
C1S 0.049(7) 0.076(9) 0.109(14) -0.058(10) 0.002(7) -0.019(6)
C2S 0.065(9) 0.20(2) 0.151(16) -0.138(17) 0.028(9) -0.056(10)
C3S 0.056(6) 0.078(10) 0.063(10) -0.031(9) 0.003(6) -0.029(6)
C4S 0.071(7) 0.108(11) 0.17(2) -0.094(14) 0.038(9) -0.051(7)
O1T 0.047(6) 0.053(9) 0.040(6) -0.023(6) -0.015(4) 0.006(5)
C1T 0.058(8) 0.17(3) 0.059(10) -0.071(16) -0.011(6) -0.005(9)
C2T 0.062(10) 0.088(16) 0.047(8) -0.035(10) -0.003(6) -0.007(9)
C3T 0.055(7) 0.095(18) 0.059(9) -0.042(10) -0.005(6) -0.004(9)
C4T 0.045(6) 0.069(13) 0.053(8) -0.033(8) -0.014(5) 0.005(6)

loop_
_atom_type_symbol
_atom_type_description
_atom_type_scat_dispersion_real
_atom_type_scat_dispersion_imag
_atom_type_scat_source
C C 0.0033 0.0016 'International Tables Vol C Tables 4.2.6.8 and 6.1.1.4'
H H 0.0000 0.0000 'International Tables Vol C Tables 4.2.6.8 and 6.1.1.4'
N N 0.0061 0.0033 'International Tables Vol C Tables 4.2.6.8 and 6.1.1.4'
O O 0.0106 0.0060 'International Tables Vol C Tables 4.2.6.8 and 6.1.1.4'
W W -0.8490 6.8722 'International Tables Vol C Tables 4.2.6.8 and 6.1.1.4'

loop_
_geom_angle_atom_site_label_1
_geom_angle_atom_site_label_2
_geom_angle_atom_site_label_3
_geom_angle
_geom_angle_site_symmetry_1
_geom_angle_site_symmetry_3
_geom_angle_publ_flag
C5 N1 H1 115.8 . . ?
C5 N1 C6 128.4(6) . . ?
C6 N1 H1 115.8 . . ?
H1A C1 H1B 120.0 . . ?
C2 C1 H1A 120.0 . . ?
C2 C1 H1B 120.0 . . ?
C1 C2 H2 121.2 . . ?
C1 C2 C3 117.6(7) . . ?
C3 C2 H2 121.2 . . ?
C2 C3 H3 119.9 . . ?
C2 C3 C4 120.1(7) . . ?
C4 C3 H3 119.9 . . ?
C3 C4 H4A 109.7 . . ?
C3 C4 H4B 109.7 . . ?
C3 C4 C5 110.0(6) . . ?
H4A C4 H4B 108.2 . . ?
C5 C4 H4A 109.7 . . ?
C5 C4 H4B 109.7 . . ?
O3 C5 N1 122.1(7) . . ?
O3 C5 C4 119.6(6) . . ?
N1 C5 C4 118.3(6) . . ?
C7 C6 N1 123.5(6) . . ?
C11 C6 N1 116.4(7) . . ?
C11 C6 C7 120.1(7) . . ?
C6 C7 H7 120.3 . . ?
C8 C7 C6 119.4(7) . . ?
C8 C7 H7 120.3 . . ?
C7 C8 H8 119.8 . . ?
C9 C8 C7 120.5(8) . . ?
C9 C8 H8 119.8 . . ?
C8 C9 H9 119.9 . . ?
C10 C9 C8 120.1(8) . . ?
C10 C9 H9 119.9 . . ?
C9 C10 H10 119.7 . . ?
C9 C10 C11 120.5(8) . . ?
C11 C10 H10 119.7 . . ?
C6 C11 H11 120.3 . . ?
C10 C11 C6 119.4(8) . . ?
C10 C11 H11 120.3 . . ?
O4 C14 C15 120.1(6) . . ?
O5 C14 O4 123.3(6) . . ?
O5 C14 C15 116.5(6) . . ?
C14 C15 H15A 109.5 . . ?
C14 C15 H15B 109.5 . . ?
C14 C15 H15C 109.5 . . ?
H15A C15 H15B 109.5 . . ?
H15A C15 H15C 109.5 . . ?
H15B C15 H15C 109.5 . . ?
C1S O1S C4S 108.2(9) . . ?
O1S C1S H1SA 110.6 . . ?
O1S C1S H1SB 110.6 . . ?
O1S C1S C2S 105.8(11) . . ?
H1SA C1S H1SB 108.7 . . ?
C2S C1S H1SA 110.6 . . ?
C2S C1S H1SB 110.6 . . ?
C1S C2S H2SA 110.6 . . ?
C1S C2S H2SB 110.6 . . ?
H2SA C2S H2SB 108.7 . . ?
C3S C2S C1S 105.6(10) . . ?
C3S C2S H2SA 110.6 . . ?
C3S C2S H2SB 110.6 . . ?
C2S C3S H3SA 111.8 . . ?
C2S C3S H3SB 111.8 . . ?
C2S C3S C4S 100.1(13) . . ?
H3SA C3S H3SB 109.5 . . ?
C4S C3S H3SA 111.8 . . ?
C4S C3S H3SB 111.8 . . ?
O1S C4S C3S 108.6(10) . . ?
O1S C4S H4SA 110.0 . . ?
O1S C4S H4SB 110.0 . . ?
C3S C4S H4SA 110.0 . . ?
C3S C4S H4SB 110.0 . . ?
H4SA C4S H4SB 108.4 . . ?
C1T O1T C4T 108.0(9) . . ?
O1T C1T H1TA 110.4 . . ?
O1T C1T H1TB 110.4 . . ?
O1T C1T C2T 106.7(11) . . ?
H1TA C1T H1TB 108.6 . . ?
C2T C1T H1TA 110.4 . . ?
C2T C1T H1TB 110.4 . . ?
C1T C2T H2TA 110.4 . . ?
C1T C2T H2TB 110.4 . . ?
H2TA C2T H2TB 108.6 . . ?
C3T C2T C1T 106.4(11) . . ?
C3T C2T H2TA 110.4 . . ?
C3T C2T H2TB 110.4 . . ?
C2T C3T H3TA 111.7 . . ?
C2T C3T H3TB 111.7 . . ?
C2T C3T C4T 100.5(13) . . ?
H3TA C3T H3TB 109.4 . . ?
C4T C3T H3TA 111.7 . . ?
C4T C3T H3TB 111.7 . . ?
O1T C4T C3T 108.8(11) . . ?
O1T C4T H4TA 109.9 . . ?
O1T C4T H4TB 109.9 . . ?
C3T C4T H4TA 109.9 . . ?
C3T C4T H4TB 109.9 . . ?
H4TA C4T H4TB 108.3 . . ?

loop_
_geom_bond_atom_site_label_1
_geom_bond_atom_site_label_2
_geom_bond_distance
_geom_bond_site_symmetry_2
_geom_bond_publ_flag
O1 C12 1.167(9) . ?
O2 C13 1.168(9) . ?
O3 C5 1.245(8) . ?
O4 C14 1.271(8) . ?
O5 C14 1.242(8) . ?
N1 H1 0.8800 . ?
N1 C5 1.343(9) . ?
N1 C6 1.433(10) . ?
C1 H1A 0.9500 . ?
C1 H1B 0.9500 . ?
C1 C2 1.412(10) . ?
C2 H2 0.9500 . ?
C2 C3 1.411(11) . ?
C3 H3 0.9500 . ?
C3 C4 1.499(10) . ?
C4 H4A 0.9900 . ?
C4 H4B 0.9900 . ?
C4 C5 1.505(10) . ?
C6 C7 1.382(11) . ?
C6 C11 1.376(10) . ?
C7 H7 0.9500 . ?
C7 C8 1.374(12) . ?
C8 H8 0.9500 . ?
C8 C9 1.366(11) . ?
C9 H9 0.9500 . ?
C9 C10 1.360(13) . ?
C10 H10 0.9500 . ?
C10 C11 1.378(12) . ?
C11 H11 0.9500 . ?
C14 C15 1.497(10) . ?
C15 H15A 0.9800 . ?
C15 H15B 0.9800 . ?
C15 H15C 0.9800 . ?
O1S C1S 1.384(15) . ?
O1S C4S 1.425(15) . ?
C1S H1SA 0.9900 . ?
C1S H1SB 0.9900 . ?
C1S C2S 1.486(12) . ?
C2S H2SA 0.9900 . ?
C2S H2SB 0.9900 . ?
C2S C3S 1.460(12) . ?
C3S H3SA 0.9900 . ?
C3S H3SB 0.9900 . ?
C3S C4S 1.473(13) . ?
C4S H4SA 0.9900 . ?
C4S H4SB 0.9900 . ?
O1T C1T 1.384(15) . ?
O1T C4T 1.424(15) . ?
C1T H1TA 0.9900 . ?
C1T H1TB 0.9900 . ?
C1T C2T 1.483(12) . ?
C2T H2TA 0.9900 . ?
C2T H2TB 0.9900 . ?
C2T C3T 1.459(12) . ?
C3T H3TA 0.9900 . ?
C3T H3TB 0.9900 . ?
C3T C4T 1.471(13) . ?
C4T H4TA 0.9900 . ?
C4T H4TB 0.9900 . ?

loop_
_geom_torsion_atom_site_label_1
_geom_torsion_atom_site_label_2
_geom_torsion_atom_site_label_3
_geom_torsion_atom_site_label_4
_geom_torsion
_geom_torsion_site_symmetry_1
_geom_torsion_site_symmetry_2
_geom_torsion_site_symmetry_3
_geom_torsion_site_symmetry_4
_geom_torsion_publ_flag
N1 C6 C7 C8 -180.0(8) . . . . ?
N1 C6 C11 C10 179.6(8) . . . . ?
C1 C2 C3 C4 168.3(6) . . . . ?
C2 C3 C4 C5 -49.4(9) . . . . ?
C3 C4 C5 O3 -25.7(10) . . . . ?
C3 C4 C5 N1 156.5(7) . . . . ?
C5 N1 C6 C7 14.8(12) . . . . ?
C5 N1 C6 C11 -165.6(8) . . . . ?
C6 N1 C5 O3 1.1(12) . . . . ?
C6 N1 C5 C4 178.9(7) . . . . ?
C6 C7 C8 C9 1.3(14) . . . . ?
C7 C6 C11 C10 -0.8(13) . . . . ?
C7 C8 C9 C10 -2.7(15) . . . . ?
C8 C9 C10 C11 2.3(15) . . . . ?
C9 C10 C11 C6 -0.5(14) . . . . ?
C11 C6 C7 C8 0.4(13) . . . . ?
O1S C1S C2S C3S -28(3) . . . . ?
C1S O1S C4S C3S 12(3) . . . . ?
C1S C2S C3S C4S 34(3) . . . . ?
C2S C3S C4S O1S -29(2) . . . . ?
C4S O1S C1S C2S 10(3) . . . . ?
O1T C1T C2T C3T 22(4) . . . . ?
C1T O1T C4T C3T -16(3) . . . . ?
C1T C2T C3T C4T -30(3) . . . . ?
C2T C3T C4T O1T 28(3) . . . . ?
C4T O1T C1T C2T -4(3) . . . . ?
